data_2233716
loop_
_publ_author_name
'Suleiman Gwaram, Nura'
'Khaledi, Hamid'
'Mohd Ali, Hapipah'

_publ_section_title
;
 Dichlorido{<i>N</i>,<i>N</i>-dimethyl-<i>N</i>'-[1-(2-pyridyl)ethylidene]ethane-1,2-diamine-\k^3^<i>N</i>,<i>N</i>',<i>N</i>''}zinc
;
_journal_coeditor_code OM2444
_journal_issue 8
_journal_name_full 'Acta Crystallographica, Section E'
_journal_page_first m1027
_journal_page_last m1027
_journal_paper_doi 10.1107/S1600536811025669
_journal_volume 67
_journal_year 2011
_chemical_formula_iupac '[Zn Cl2 (C11 H17 N3)]'
_chemical_formula_moiety 'C11 H17 Cl2 N3 Zn'
_chemical_formula_sum 'C11 H17 Cl2 N3 Zn'
_chemical_formula_weight 327.55
_chemical_name_systematic
;
Dichlorido{<i>N</i>,<i>N</i>-dimethyl-<i>N</i>'-[1-(2-
pyridyl)ethylidene]ethane-1,2-diamine-
\k^3^<i>N</i>,<i>N</i>',<i>N</i>''}zinc
;
_space_group_IT_number 14
_symmetry_cell_setting monoclinic
_symmetry_space_group_name_Hall '-P 2ybc'
_symmetry_space_group_name_H-M 'P 1 21/c 1'
_atom_sites_solution_hydrogens geom
_atom_sites_solution_primary direct
_atom_sites_solution_secondary difmap
_audit_creation_method SHELXL-97
_cell_angle_alpha 90.00
_cell_angle_beta 124.578(3)
_cell_angle_gamma 90.00
_cell_formula_units_Z 8
_cell_length_a 17.4849(8)
_cell_length_b 9.8161(4)
_cell_length_c 20.4264(7)
_cell_measurement_reflns_used 9925
_cell_measurement_temperature 100(2)
_cell_measurement_theta_max 30.55
_cell_measurement_theta_min 2.40
_cell_volume 2886.6(2)
_computing_cell_refinement 'SAINT (Bruker, 2007)'
_computing_data_collection 'APEX2 (Bruker, 2007)'
_computing_data_reduction 'SAINT (Bruker, 2007)'
_computing_molecular_graphics 'X-SEED (Barbour, 2001)'
_computing_publication_material 'SHELXL97 (Sheldrick, 2008) and publCIF (Westrip, 2010)'
_computing_structure_refinement 'SHELXL97 (Sheldrick, 2008)'
_computing_structure_solution 'SHELXS97 (Sheldrick, 2008)'
_diffrn_ambient_temperature 100(2)
_diffrn_measured_fraction_theta_full 0.998
_diffrn_measured_fraction_theta_max 0.998
_diffrn_measurement_device_type 'Bruker APEXII CCD'
_diffrn_measurement_method '\f and \w'
_diffrn_radiation_monochromator graphite
_diffrn_radiation_source 'fine-focus sealed tube'
_diffrn_radiation_type MoK\a
_diffrn_radiation_wavelength 0.71073
_diffrn_reflns_av_R_equivalents 0.0223
_diffrn_reflns_av_sigmaI/netI 0.0241
_diffrn_reflns_limit_h_max 21
_diffrn_reflns_limit_h_min -22
_diffrn_reflns_limit_k_max 12
_diffrn_reflns_limit_k_min -12
_diffrn_reflns_limit_l_max 26
_diffrn_reflns_limit_l_min -26
_diffrn_reflns_number 20477
_diffrn_reflns_theta_full 27.00
_diffrn_reflns_theta_max 27.00
_diffrn_reflns_theta_min 1.99
_exptl_absorpt_coefficient_mu 2.054
_exptl_absorpt_correction_T_max 0.7481
_exptl_absorpt_correction_T_min 0.6070
_exptl_absorpt_correction_type multi-scan
_exptl_absorpt_process_details '(SADABS; Sheldrick, 1996)'
_exptl_crystal_colour colorless
_exptl_crystal_density_diffrn 1.507
_exptl_crystal_density_method 'not measured'
_exptl_crystal_description block
_exptl_crystal_F_000 1344
_exptl_crystal_size_max 0.27
_exptl_crystal_size_mid 0.23
_exptl_crystal_size_min 0.15
_refine_diff_density_max 0.362
_refine_diff_density_min -0.276
_refine_ls_extinction_method none
_refine_ls_goodness_of_fit_ref 1.042
_refine_ls_hydrogen_treatment constr
_refine_ls_matrix_type full
_refine_ls_number_parameters 313
_refine_ls_number_reflns 6294
_refine_ls_number_restraints 0
_refine_ls_restrained_S_all 1.042
_refine_ls_R_factor_all 0.0263
_refine_ls_R_factor_gt 0.0208
_refine_ls_shift/su_max 0.002
_refine_ls_shift/su_mean 0.000
_refine_ls_structure_factor_coef Fsqd
_refine_ls_weighting_details 'calc w=1/[\s^2^(Fo^2^)+(0.0226P)^2^+0.9433P] where P=(Fo^2^+2Fc^2^)/3'
_refine_ls_weighting_scheme calc
_refine_ls_wR_factor_gt 0.0494
_refine_ls_wR_factor_ref 0.0516
_reflns_number_gt 5510
_reflns_number_total 6294
_reflns_threshold_expression I>2sigma(I)
_cod_data_source_file om2444.cif
_cod_data_source_block I
_cod_original_sg_symbol_H-M 'P 21/c'
_cod_database_code 2233716
_cod_database_fobs_code 2233716

loop_
_symmetry_equiv_pos_as_xyz
'x, y, z'
'-x, y+1/2, -z+1/2'
'-x, -y, -z'
'x, -y-1/2, z-1/2'

loop_
_atom_site_type_symbol
_atom_site_label
_atom_site_fract_x
_atom_site_fract_y
_atom_site_fract_z
_atom_site_U_iso_or_equiv
_atom_site_adp_type
_atom_site_calc_flag
_atom_site_refinement_flags
_atom_site_occupancy
_atom_site_symmetry_multiplicity
Zn Zn1 0.097383(12) 0.523307(18) 0.248455(10) 0.01180(5) Uani d . 1 1
Cl Cl1 0.22099(3) 0.66993(4) 0.31121(2) 0.01561(8) Uani d . 1 1
Cl Cl2 0.14396(3) 0.31088(4) 0.23943(2) 0.01519(8) Uani d . 1 1
N N1 0.03628(9) 0.60104(13) 0.12863(8) 0.0139(3) Uani d . 1 1
N N2 -0.04898(9) 0.51386(13) 0.19110(8) 0.0141(3) Uani d . 1 1
N N3 0.08663(9) 0.49253(13) 0.34845(8) 0.0141(3) Uani d . 1 1
C C1 0.08312(12) 0.65350(16) 0.10080(10) 0.0181(3) Uani d . 1 1
H H1 0.1487 0.6620 0.1358 0.022 Uiso calc R 1 1
C C2 0.03935(13) 0.69606(17) 0.02250(10) 0.0225(4) Uani d . 1 1
H H2 0.0745 0.7317 0.0041 0.027 Uiso calc R 1 1
C C3 -0.05605(13) 0.68571(18) -0.02813(10) 0.0238(4) Uani d . 1 1
H H3 -0.0876 0.7140 -0.0820 0.029 Uiso calc R 1 1
C C4 -0.10510(12) 0.63350(17) 0.00065(10) 0.0202(3) Uani d . 1 1
H H4 -0.1709 0.6268 -0.0330 0.024 Uiso calc R 1 1
C C5 -0.05711(11) 0.59111(16) 0.07919(9) 0.0156(3) Uani d . 1 1
C C6 -0.10354(11) 0.53702(15) 0.11671(10) 0.0153(3) Uani d . 1 1
C C7 -0.20671(12) 0.51654(19) 0.06620(11) 0.0247(4) Uani d . 1 1
H H7A -0.2272 0.4868 0.0997 0.037 Uiso calc R 1 1
H H7B -0.2229 0.4469 0.0259 0.037 Uiso calc R 1 1
H H7C -0.2375 0.6025 0.0400 0.037 Uiso calc R 1 1
C C8 -0.08002(11) 0.46662(16) 0.24024(10) 0.0161(3) Uani d . 1 1
H H8A -0.1292 0.3968 0.2113 0.019 Uiso calc R 1 1
H H8B -0.1056 0.5436 0.2534 0.019 Uiso calc R 1 1
C C9 0.00363(11) 0.40623(16) 0.31586(9) 0.0167(3) Uani d . 1 1
H H9A -0.0107 0.3962 0.3560 0.020 Uiso calc R 1 1
H H9B 0.0166 0.3145 0.3043 0.020 Uiso calc R 1 1
C C10 0.16872(11) 0.42164(17) 0.41521(9) 0.0196(3) Uani d . 1 1
H H10A 0.2242 0.4774 0.4349 0.029 Uiso calc R 1 1
H H10B 0.1762 0.3336 0.3969 0.029 Uiso calc R 1 1
H H10C 0.1601 0.4069 0.4581 0.029 Uiso calc R 1 1
C C11 0.07513(12) 0.62345(17) 0.37716(10) 0.0186(3) Uani d . 1 1
H H11A 0.0239 0.6745 0.3324 0.028 Uiso calc R 1 1
H H11B 0.1326 0.6765 0.4015 0.028 Uiso calc R 1 1
H H11C 0.0613 0.6065 0.4167 0.028 Uiso calc R 1 1
Zn Zn2 0.381351(12) 0.529056(18) 0.644032(11) 0.01293(5) Uani d . 1 1
Cl Cl3 0.34646(3) 0.30943(4) 0.59819(2) 0.01758(8) Uani d . 1 1
Cl Cl4 0.27052(3) 0.69499(4) 0.58273(2) 0.01882(9) Uani d . 1 1
N N4 0.45804(9) 0.59876(13) 0.59532(8) 0.0145(3) Uani d . 1 1
N N5 0.52234(9) 0.51339(13) 0.73866(8) 0.0130(3) Uani d . 1 1
N N6 0.37431(9) 0.51154(13) 0.74869(8) 0.0163(3) Uani d . 1 1
C C12 0.42130(12) 0.64614(16) 0.52195(10) 0.0182(3) Uani d . 1 1
H H12 0.3558 0.6565 0.4872 0.022 Uiso calc R 1 1
C C13 0.47570(12) 0.68075(17) 0.49470(10) 0.0205(4) Uani d . 1 1
H H13 0.4477 0.7133 0.4420 0.025 Uiso calc R 1 1
C C14 0.57101(12) 0.66722(16) 0.54521(10) 0.0198(4) Uani d . 1 1
H H14 0.6095 0.6906 0.5279 0.024 Uiso calc R 1 1
C C15 0.60962(11) 0.61874(16) 0.62199(10) 0.0161(3) Uani d . 1 1
H H15 0.6750 0.6085 0.6580 0.019 Uiso calc R 1 1
C C16 0.55100(11) 0.58562(15) 0.64499(9) 0.0130(3) Uani d . 1 1
C C17 0.58544(11) 0.53679(15) 0.72681(9) 0.0129(3) Uani d . 1 1
C C18 0.68712(11) 0.52205(17) 0.78736(10) 0.0181(3) Uani d . 1 1
H H18A 0.7152 0.6124 0.8059 0.027 Uiso calc R 1 1
H H18B 0.7153 0.4753 0.7636 0.027 Uiso calc R 1 1
H H18C 0.6978 0.4688 0.8324 0.027 Uiso calc R 1 1
C C19 0.54256(11) 0.46863(16) 0.81533(9) 0.0157(3) Uani d . 1 1
H H19A 0.5678 0.5453 0.8536 0.019 Uiso calc R 1 1
H H19B 0.5891 0.3943 0.8374 0.019 Uiso calc R 1 1
C C20 0.45215(11) 0.41849(16) 0.80131(10) 0.0172(3) Uani d . 1 1
H H20A 0.4377 0.3267 0.7770 0.021 Uiso calc R 1 1
H H20B 0.4595 0.4110 0.8529 0.021 Uiso calc R 1 1
C C21 0.38747(13) 0.64417(17) 0.78738(11) 0.0234(4) Uani d . 1 1
H H21A 0.3349 0.7038 0.7516 0.035 Uiso calc R 1 1
H H21B 0.4451 0.6861 0.7997 0.035 Uiso calc R 1 1
H H21C 0.3912 0.6309 0.8367 0.035 Uiso calc R 1 1
C C22 0.28596(12) 0.4513(2) 0.72779(11) 0.0263(4) Uani d . 1 1
H H22A 0.2878 0.4376 0.7762 0.039 Uiso calc R 1 1
H H22B 0.2766 0.3634 0.7015 0.039 Uiso calc R 1 1
H H22C 0.2346 0.5127 0.6918 0.039 Uiso calc R 1 1

loop_
_atom_site_aniso_label
_atom_site_aniso_U_11
_atom_site_aniso_U_22
_atom_site_aniso_U_33
_atom_site_aniso_U_12
_atom_site_aniso_U_13
_atom_site_aniso_U_23
Zn1 0.01005(10) 0.01180(9) 0.01230(9) 0.00035(7) 0.00560(8) 0.00060(7)
Cl1 0.01217(18) 0.01420(18) 0.01770(19) -0.00150(14) 0.00683(16) -0.00033(14)
Cl2 0.01386(19) 0.01249(18) 0.01870(19) 0.00000(14) 0.00892(16) -0.00121(14)
N1 0.0130(7) 0.0136(7) 0.0141(6) 0.0031(5) 0.0071(6) 0.0012(5)
N2 0.0132(7) 0.0117(6) 0.0175(7) 0.0005(5) 0.0088(6) -0.0004(5)
N3 0.0128(7) 0.0131(6) 0.0142(7) 0.0005(5) 0.0064(6) 0.0003(5)
C1 0.0182(9) 0.0167(8) 0.0211(8) 0.0044(7) 0.0122(7) 0.0029(6)
C2 0.0274(10) 0.0221(9) 0.0227(9) 0.0062(7) 0.0170(8) 0.0067(7)
C3 0.0294(10) 0.0232(9) 0.0151(8) 0.0067(7) 0.0105(8) 0.0033(7)
C4 0.0188(9) 0.0201(9) 0.0158(8) 0.0025(7) 0.0062(7) -0.0008(7)
C5 0.0161(8) 0.0121(8) 0.0153(8) 0.0018(6) 0.0068(7) -0.0023(6)
C6 0.0137(8) 0.0114(7) 0.0179(8) 0.0003(6) 0.0072(7) -0.0017(6)
C7 0.0150(9) 0.0282(10) 0.0222(9) -0.0020(7) 0.0055(8) 0.0009(7)
C8 0.0147(8) 0.0158(8) 0.0198(8) -0.0029(6) 0.0109(7) -0.0009(6)
C9 0.0182(9) 0.0144(8) 0.0197(8) -0.0015(6) 0.0120(7) 0.0009(6)
C10 0.0179(9) 0.0203(9) 0.0166(8) 0.0038(7) 0.0074(7) 0.0048(7)
C11 0.0186(9) 0.0178(8) 0.0189(8) 0.0017(7) 0.0103(7) -0.0035(7)
Zn2 0.01031(10) 0.01210(9) 0.01425(9) -0.00008(7) 0.00570(8) -0.00033(7)
Cl3 0.0177(2) 0.01292(18) 0.01780(19) -0.00023(15) 0.00746(17) -0.00134(14)
Cl4 0.0140(2) 0.01604(19) 0.02074(19) 0.00305(15) 0.00643(17) 0.00000(15)
N4 0.0132(7) 0.0133(7) 0.0142(7) -0.0006(5) 0.0062(6) -0.0007(5)
N5 0.0126(7) 0.0121(6) 0.0138(6) 0.0007(5) 0.0071(6) 0.0003(5)
N6 0.0143(7) 0.0154(7) 0.0205(7) -0.0009(5) 0.0107(6) -0.0018(5)
C12 0.0157(8) 0.0182(8) 0.0147(8) 0.0000(7) 0.0051(7) 0.0007(6)
C13 0.0264(10) 0.0181(8) 0.0165(8) -0.0003(7) 0.0118(8) 0.0021(6)
C14 0.0253(9) 0.0179(8) 0.0221(9) -0.0022(7) 0.0168(8) 0.0005(7)
C15 0.0144(8) 0.0151(8) 0.0190(8) 0.0005(6) 0.0096(7) -0.0011(6)
C16 0.0127(8) 0.0102(7) 0.0138(7) 0.0012(6) 0.0062(7) -0.0009(6)
C17 0.0117(8) 0.0097(7) 0.0142(8) -0.0005(6) 0.0055(7) -0.0021(6)
C18 0.0124(8) 0.0215(9) 0.0184(8) 0.0004(7) 0.0075(7) 0.0017(7)
C19 0.0169(8) 0.0165(8) 0.0145(8) 0.0020(6) 0.0093(7) 0.0027(6)
C20 0.0196(9) 0.0155(8) 0.0177(8) 0.0008(7) 0.0113(7) 0.0017(6)
C21 0.0255(10) 0.0216(9) 0.0248(9) 0.0036(7) 0.0152(8) -0.0044(7)
C22 0.0199(10) 0.0327(10) 0.0310(10) -0.0051(8) 0.0173(9) -0.0013(8)

loop_
_atom_type_symbol
_atom_type_description
_atom_type_scat_dispersion_real
_atom_type_scat_dispersion_imag
_atom_type_scat_source
C C 0.0033 0.0016 'International Tables Vol C Tables 4.2.6.8 and 6.1.1.4'
H H 0.0000 0.0000 'International Tables Vol C Tables 4.2.6.8 and 6.1.1.4'
Cl Cl 0.1484 0.1585 'International Tables Vol C Tables 4.2.6.8 and 6.1.1.4'
N N 0.0061 0.0033 'International Tables Vol C Tables 4.2.6.8 and 6.1.1.4'
Zn Zn 0.2839 1.4301 'International Tables Vol C Tables 4.2.6.8 and 6.1.1.4'

loop_
_geom_angle_atom_site_label_1
_geom_angle_atom_site_label_2
_geom_angle_atom_site_label_3
_geom_angle
N2 Zn1 N3 78.06(5)
N2 Zn1 N1 74.15(5)
N3 Zn1 N1 148.73(5)
N2 Zn1 Cl2 106.76(4)
N3 Zn1 Cl2 100.01(4)
N1 Zn1 Cl2 101.48(3)
N2 Zn1 Cl1 142.56(4)
N3 Zn1 Cl1 96.82(4)
N1 Zn1 Cl1 96.55(4)
Cl2 Zn1 Cl1 110.650(15)
C1 N1 C5 118.83(14)
C1 N1 Zn1 125.76(11)
C5 N1 Zn1 115.39(10)
C6 N2 C8 123.84(14)
C6 N2 Zn1 120.07(11)
C8 N2 Zn1 115.79(10)
C11 N3 C9 111.07(12)
C11 N3 C10 108.91(12)
C9 N3 C10 109.76(12)
C11 N3 Zn1 110.89(9)
C9 N3 Zn1 104.09(9)
C10 N3 Zn1 112.07(10)
N1 C1 C2 122.36(16)
N1 C1 H1 118.8
C2 C1 H1 118.8
C3 C2 C1 118.86(16)
C3 C2 H2 120.6
C1 C2 H2 120.6
C2 C3 C4 119.06(16)
C2 C3 H3 120.5
C4 C3 H3 120.5
C3 C4 C5 119.25(16)
C3 C4 H4 120.4
C5 C4 H4 120.4
N1 C5 C4 121.63(15)
N1 C5 C6 114.84(13)
C4 C5 C6 123.48(15)
N2 C6 C5 114.69(14)
N2 C6 C7 126.21(15)
C5 C6 C7 119.10(14)
C6 C7 H7A 109.5
C6 C7 H7B 109.5
H7A C7 H7B 109.5
C6 C7 H7C 109.5
H7A C7 H7C 109.5
H7B C7 H7C 109.5
N2 C8 C9 107.67(12)
N2 C8 H8A 110.2
C9 C8 H8A 110.2
N2 C8 H8B 110.2
C9 C8 H8B 110.2
H8A C8 H8B 108.5
N3 C9 C8 111.57(13)
N3 C9 H9A 109.3
C8 C9 H9A 109.3
N3 C9 H9B 109.3
C8 C9 H9B 109.3
H9A C9 H9B 108.0
N3 C10 H10A 109.5
N3 C10 H10B 109.5
H10A C10 H10B 109.5
N3 C10 H10C 109.5
H10A C10 H10C 109.5
H10B C10 H10C 109.5
N3 C11 H11A 109.5
N3 C11 H11B 109.5
H11A C11 H11B 109.5
N3 C11 H11C 109.5
H11A C11 H11C 109.5
H11B C11 H11C 109.5
N5 Zn2 N4 74.89(5)
N5 Zn2 N6 77.63(5)
N4 Zn2 N6 148.01(5)
N5 Zn2 Cl4 137.94(4)
N4 Zn2 Cl4 94.36(4)
N6 Zn2 Cl4 95.15(4)
N5 Zn2 Cl3 102.01(4)
N4 Zn2 Cl3 101.45(4)
N6 Zn2 Cl3 99.99(4)
Cl4 Zn2 Cl3 120.032(16)
C12 N4 C16 119.00(13)
C12 N4 Zn2 126.29(11)
C16 N4 Zn2 114.65(10)
C17 N5 C19 123.13(14)
C17 N5 Zn2 120.03(11)
C19 N5 Zn2 116.78(10)
C21 N6 C22 109.24(13)
C21 N6 C20 110.95(13)
C22 N6 C20 110.13(13)
C21 N6 Zn2 111.83(10)
C22 N6 Zn2 112.01(11)
C20 N6 Zn2 102.55(9)
N4 C12 C13 122.15(16)
N4 C12 H12 118.9
C13 C12 H12 118.9
C14 C13 C12 119.16(15)
C14 C13 H13 120.4
C12 C13 H13 120.4
C13 C14 C15 118.84(15)
C13 C14 H14 120.6
C15 C14 H14 120.6
C16 C15 C14 118.83(15)
C16 C15 H15 120.6
C14 C15 H15 120.6
N4 C16 C15 122.01(14)
N4 C16 C17 114.84(13)
C15 C16 C17 123.13(14)
N5 C17 C18 125.30(14)
N5 C17 C16 115.18(14)
C18 C17 C16 119.51(13)
C17 C18 H18A 109.5
C17 C18 H18B 109.5
H18A C18 H18B 109.5
C17 C18 H18C 109.5
H18A C18 H18C 109.5
H18B C18 H18C 109.5
N5 C19 C20 107.57(13)
N5 C19 H19A 110.2
C20 C19 H19A 110.2
N5 C19 H19B 110.2
C20 C19 H19B 110.2
H19A C19 H19B 108.5
N6 C20 C19 111.55(13)
N6 C20 H20A 109.3
C19 C20 H20A 109.3
N6 C20 H20B 109.3
C19 C20 H20B 109.3
H20A C20 H20B 108.0
N6 C21 H21A 109.5
N6 C21 H21B 109.5
H21A C21 H21B 109.5
N6 C21 H21C 109.5
H21A C21 H21C 109.5
H21B C21 H21C 109.5
N6 C22 H22A 109.5
N6 C22 H22B 109.5
H22A C22 H22B 109.5
N6 C22 H22C 109.5
H22A C22 H22C 109.5
H22B C22 H22C 109.5

loop_
_geom_bond_atom_site_label_1
_geom_bond_atom_site_label_2
_geom_bond_distance
Zn1 N2 2.1278(13)
Zn1 N3 2.1758(13)
Zn1 N1 2.1785(13)
Zn1 Cl2 2.2837(4)
Zn1 Cl1 2.2893(4)
N1 C1 1.337(2)
N1 C5 1.351(2)
N2 C6 1.275(2)
N2 C8 1.4612(19)
N3 C11 1.473(2)
N3 C9 1.473(2)
N3 C10 1.477(2)
C1 C2 1.389(2)
C1 H1 0.9500
C2 C3 1.380(3)
C2 H2 0.9500
C3 C4 1.384(2)
C3 H3 0.9500
C4 C5 1.387(2)
C4 H4 0.9500
C5 C6 1.495(2)
C6 C7 1.499(2)
C7 H7A 0.9800
C7 H7B 0.9800
C7 H7C 0.9800
C8 C9 1.521(2)
C8 H8A 0.9900
C8 H8B 0.9900
C9 H9A 0.9900
C9 H9B 0.9900
C10 H10A 0.9800
C10 H10B 0.9800
C10 H10C 0.9800
C11 H11A 0.9800
C11 H11B 0.9800
C11 H11C 0.9800
Zn2 N5 2.1044(13)
Zn2 N4 2.1842(13)
Zn2 N6 2.2166(13)
Zn2 Cl4 2.2852(4)
Zn2 Cl3 2.2910(4)
N4 C12 1.335(2)
N4 C16 1.348(2)
N5 C17 1.2775(19)
N5 C19 1.4635(19)
N6 C21 1.472(2)
N6 C22 1.473(2)
N6 C20 1.477(2)
C12 C13 1.390(2)
C12 H12 0.9500
C13 C14 1.381(2)
C13 H13 0.9500
C14 C15 1.393(2)
C14 H14 0.9500
C15 C16 1.387(2)
C15 H15 0.9500
C16 C17 1.498(2)
C17 C18 1.488(2)
C18 H18A 0.9800
C18 H18B 0.9800
C18 H18C 0.9800
C19 C20 1.520(2)
C19 H19A 0.9900
C19 H19B 0.9900
C20 H20A 0.9900
C20 H20B 0.9900
C21 H21A 0.9800
C21 H21B 0.9800
C21 H21C 0.9800
C22 H22A 0.9800
C22 H22B 0.9800
C22 H22C 0.9800

loop_
_geom_hbond_atom_site_label_D
_geom_hbond_atom_site_label_H
_geom_hbond_atom_site_label_A
_geom_hbond_site_symmetry_A
_geom_hbond_distance_DH
_geom_hbond_distance_HA
_geom_hbond_distance_DA
_geom_hbond_angle_DHA
C3 H3 Cl2 3_565 0.95 2.79 3.6690(17) 155
C8 H8A Cl1 2_545 0.99 2.63 3.5668(16) 158
C8 H8B Cl2 2 0.99 2.73 3.6564(16) 156
C11 H11A Cl2 2 0.98 2.77 3.6573(17) 151
C15 H15 Cl2 3_666 0.95 2.74 3.6347(17) 157
C18 H18B Cl1 3_666 0.98 2.75 3.7227(17) 175
C19 H19B Cl4 2_646 0.99 2.82 3.8089(16) 174
